data_4326403
loop_
_publ_author_name
'Guang-Ning Liu'
'Guo-Cong Guo'
'Ming-Jian Zhang'
'Jin-Shuang Guo'
'Hui-Yi Zeng'
'Jin-Shun Huang'

_publ_contact_author_address
; 
State Key Laboratory of Structural Chemistry 
Fujian Institute of Research on the Structure of Matter, 
Chinese Academy of Sciences 
Fuzhou, Fujian 350002 
P. R. China
;
_publ_contact_author_email gcguo@fjirsm.ac.cn
_publ_contact_author_name 'Prof. Guo-Cong Guo'
_publ_section_title
;
 Different Effects of a Cotemplate and
 [(Transition-Metal)(1,10-Phenanthroline)m]2+ (m= 1-3) Complex Cations on
 the Self-assembly of a Series of Hybrid Selenidostannates Showing
 Combined Optical Properties of Organic and Inorganic Components
;
_journal_name_full 'Inorganic Chemistry'
_journal_page_first 9660
_journal_page_last 9669
_journal_paper_doi 10.1021/ic201413h
_journal_volume 50
_journal_year 2011
_chemical_formula_moiety 'C48 H32 Fe2 N8 Se6 Sn2'
_chemical_formula_sum 'C48 H32 Fe2 N8 Se6 Sn2'
_chemical_formula_weight 1543.66
_space_group_IT_number 15
_symmetry_cell_setting monoclinic
_symmetry_space_group_name_Hall '-C 2yc'
_symmetry_space_group_name_H-M 'C 1 2/c 1'
_atom_sites_solution_hydrogens geom
_atom_sites_solution_primary direct
_atom_sites_solution_secondary difmap
_audit_creation_method SHELXL-97
_cell_angle_alpha 90.00
_cell_angle_beta 98.816(7)
_cell_angle_gamma 90.00
_cell_formula_units_Z 4
_cell_length_a 26.192(3)
_cell_length_b 11.2481(11)
_cell_length_c 17.8426(16)
_cell_measurement_reflns_used 2551
_cell_measurement_temperature 293(2)
_cell_measurement_theta_max 27.4797
_cell_measurement_theta_min 2.2245
_cell_volume 5194.5(9)
_computing_cell_refinement 'CrystalClear (Rigaku Corp., 2002)'
_computing_data_collection 'CrystalClear (Rigaku Corp., 2002)'
_computing_data_reduction 'CrystalClear (Rigaku Corp., 2002)'
_computing_publication_material 'Siemens SHELXTL^TM^ 5'
_computing_structure_refinement 'Siemens SHELXTL^TM^ 5'
_computing_structure_solution 'Siemens SHELXTL^TM^ 5'
_diffrn_ambient_temperature 293(2)
_diffrn_measured_fraction_theta_full 0.999
_diffrn_measured_fraction_theta_max 0.999
_diffrn_measurement_device_type 'Rigaku SCXmini CCD'
_diffrn_measurement_method \w
_diffrn_radiation_monochromator graphite
_diffrn_radiation_source 'fine-focus sealed tube'
_diffrn_radiation_type MoK\a
_diffrn_radiation_wavelength 0.71073
_diffrn_reflns_av_R_equivalents 0.0418
_diffrn_reflns_av_sigmaI/netI 0.0331
_diffrn_reflns_limit_h_max 31
_diffrn_reflns_limit_h_min -31
_diffrn_reflns_limit_k_max 10
_diffrn_reflns_limit_k_min -13
_diffrn_reflns_limit_l_max 21
_diffrn_reflns_limit_l_min -21
_diffrn_reflns_number 18940
_diffrn_reflns_theta_full 25.50
_diffrn_reflns_theta_max 25.50
_diffrn_reflns_theta_min 2.31
_exptl_absorpt_coefficient_mu 5.744
_exptl_absorpt_correction_T_max 1.0000
_exptl_absorpt_correction_T_min 0.4955
_exptl_absorpt_correction_type multi-scan
_exptl_absorpt_process_details 'Sphere (Rigaku CrystalClear)'
_exptl_crystal_colour black
_exptl_crystal_density_diffrn 1.974
_exptl_crystal_description chunk
_exptl_crystal_F_000 2928
_exptl_crystal_size_max 0.40
_exptl_crystal_size_mid 0.20
_exptl_crystal_size_min 0.20
_refine_diff_density_max 1.097
_refine_diff_density_min -1.032
_refine_diff_density_rms 0.107
_refine_ls_extinction_method none
_refine_ls_goodness_of_fit_ref 1.022
_refine_ls_hydrogen_treatment constr
_refine_ls_matrix_type full
_refine_ls_number_parameters 298
_refine_ls_number_reflns 4842
_refine_ls_number_restraints 0
_refine_ls_restrained_S_all 1.022
_refine_ls_R_factor_all 0.0419
_refine_ls_R_factor_gt 0.0356
_refine_ls_shift/su_max 0.003
_refine_ls_shift/su_mean 0.000
_refine_ls_structure_factor_coef Fsqd
_refine_ls_weighting_details 'calc w=1/[\s^2^(Fo^2^)+(0.0600P)^2^+1.6862P] where P=(Fo^2^+2Fc^2^)/3'
_refine_ls_weighting_scheme calc
_refine_ls_wR_factor_gt 0.0935
_refine_ls_wR_factor_ref 0.0996
_reflns_number_gt 4268
_reflns_number_total 4842
_reflns_threshold_expression >2sigma(I)
_cod_data_source_file ic201413h_si_002_3.cif
_cod_data_source_block compound_2b
_cod_database_code 4326403

loop_
_symmetry_equiv_pos_as_xyz
'x, y, z'
'-x, y, -z+1/2'
'x+1/2, y+1/2, z'
'-x+1/2, y+1/2, -z+1/2'
'-x, -y, -z'
'x, -y, z-1/2'
'-x+1/2, -y+1/2, -z'
'x+1/2, -y+1/2, z-1/2'

loop_
_atom_site_label
_atom_site_type_symbol
_atom_site_fract_x
_atom_site_fract_y
_atom_site_fract_z
_atom_site_U_iso_or_equiv
_atom_site_adp_type
_atom_site_occupancy
_atom_site_symmetry_multiplicity
_atom_site_calc_flag
_atom_site_refinement_flags
Sn1 Sn 0.538385(6) 0.881154(14) 0.536866(9) 0.03486(4) Uani 1 1 d .
Se1 Se 0.529788(9) 0.66503(2) 0.514618(14) 0.03824(6) Uani 1 1 d .
Se2 Se 0.619626(10) 0.88777(2) 0.629421(16) 0.04405(7) Uani 1 1 d .
Se3 Se 0.462322(10) 0.99005(3) 0.582643(14) 0.04603(7) Uani 1 1 d .
Fe1 Fe 0.616585(13) 0.65895(3) 0.609044(19) 0.03551(9) Uani 1 1 d .
N11 N 0.69599(8) 0.6412(2) 0.67886(12) 0.0494(7) Uani 1 1 d .
N12 N 0.67098(7) 0.64091(19) 0.52711(11) 0.0388(5) Uani 1 1 d .
N21 N 0.61116(8) 0.46121(19) 0.60592(12) 0.0437(6) Uani 1 1 d .
N22 N 0.58676(8) 0.61084(19) 0.71296(11) 0.0412(6) Uani 1 1 d .
C11 C 0.70866(12) 0.6503(3) 0.75280(18) 0.0682(10) Uani 1 1 d .
H11B H 0.6833 0.6717 0.7815 0.082 Uiso 1 1 calc R
C12 C 0.75930(14) 0.6288(4) 0.7904(2) 0.0877(13) Uani 1 1 d .
H12A H 0.7672 0.6385 0.8427 0.105 Uiso 1 1 calc R
C13 C 0.79616(12) 0.5943(4) 0.7500(2) 0.0874(12) Uani 1 1 d .
H13A H 0.8293 0.5773 0.7743 0.105 Uiso 1 1 calc R
C14 C 0.78417(11) 0.5841(3) 0.6714(2) 0.0671(10) Uani 1 1 d .
C15 C 0.82121(11) 0.5525(3) 0.6228(2) 0.0860(13) Uani 1 1 d .
H15A H 0.8545 0.5314 0.6445 0.103 Uiso 1 1 calc R
C16 C 0.80896(12) 0.5529(3) 0.5473(2) 0.0828(13) Uani 1 1 d .
H16A H 0.8338 0.5320 0.5177 0.099 Uiso 1 1 calc R
C17 C 0.75785(10) 0.5852(3) 0.51113(18) 0.0595(9) Uani 1 1 d .
C18 C 0.74415(12) 0.5947(3) 0.43294(19) 0.0662(9) Uani 1 1 d .
H18A H 0.7683 0.5792 0.4010 0.079 Uiso 1 1 calc R
C19 C 0.69478(12) 0.6271(3) 0.40338(18) 0.0652(10) Uani 1 1 d .
H19A H 0.6850 0.6345 0.3512 0.078 Uiso 1 1 calc R
C21 C 0.62011(12) 0.3872(3) 0.55114(18) 0.0584(9) Uani 1 1 d .
H21A H 0.6314 0.4193 0.5085 0.070 Uiso 1 1 calc R
C22 C 0.61339(14) 0.2637(3) 0.5540(2) 0.0704(11) Uani 1 1 d .
H22A H 0.6201 0.2150 0.5146 0.085 Uiso 1 1 calc R
C23 C 0.59676(13) 0.2175(3) 0.6161(2) 0.0725(11) Uani 1 1 d .
H23A H 0.5916 0.1360 0.6190 0.087 Uiso 1 1 calc R
C24 C 0.58723(11) 0.2902(3) 0.67568(18) 0.0574(9) Uani 1 1 d .
C25 C 0.56907(12) 0.2464(3) 0.7427(2) 0.0742(10) Uani 1 1 d .
H25A H 0.5645 0.1652 0.7487 0.089 Uiso 1 1 calc R
C26 C 0.55867(12) 0.3222(3) 0.79677(18) 0.0667(10) Uani 1 1 d .
H26A H 0.5481 0.2917 0.8403 0.080 Uiso 1 1 calc R
C27 C 0.56337(10) 0.4470(3) 0.78948(16) 0.0542(8) Uani 1 1 d .
C28 C 0.55029(11) 0.5286(3) 0.84162(16) 0.0631(10) Uani 1 1 d .
H28A H 0.5386 0.5020 0.8853 0.076 Uiso 1 1 calc R
C29 C 0.55452(11) 0.6476(3) 0.82904(16) 0.0594(9) Uani 1 1 d .
H29A H 0.5449 0.7026 0.8632 0.071 Uiso 1 1 calc R
C110 C 0.65955(11) 0.6488(3) 0.45252(15) 0.0525(8) Uani 1 1 d .
H11A H 0.6260 0.6701 0.4318 0.063 Uiso 1 1 calc R
C111 C 0.72014(9) 0.6110(2) 0.55660(16) 0.0458(7) Uani 1 1 d .
C112 C 0.73330(10) 0.6113(2) 0.63793(17) 0.0497(8) Uani 1 1 d .
C210 C 0.57354(10) 0.6853(3) 0.76427(15) 0.0514(8) Uani 1 1 d .
H21B H 0.5771 0.7665 0.7567 0.062 Uiso 1 1 calc R
C211 C 0.58154(9) 0.4928(2) 0.72516(14) 0.0425(7) Uani 1 1 d .
C212 C 0.59427(9) 0.4126(2) 0.66736(15) 0.0452(7) Uani 1 1 d .

loop_
_atom_site_aniso_label
_atom_site_aniso_U_11
_atom_site_aniso_U_22
_atom_site_aniso_U_33
_atom_site_aniso_U_23
_atom_site_aniso_U_13
_atom_site_aniso_U_12
Sn1 0.03205(8) 0.02900(9) 0.04302(9) 0.00018(6) 0.00415(7) 0.00496(7)
Se1 0.03586(11) 0.03053(12) 0.04716(13) -0.00488(10) 0.00266(10) 0.00180(10)
Se2 0.03949(12) 0.03146(13) 0.05700(15) -0.00250(11) -0.00594(11) -0.00036(10)
Se3 0.04669(13) 0.04575(15) 0.04946(13) 0.00756(11) 0.01947(11) 0.01306(12)
Fe1 0.03455(16) 0.03104(18) 0.04066(17) 0.00128(14) 0.00489(14) 0.00497(14)
N11 0.0429(11) 0.0485(13) 0.0527(13) 0.0132(10) -0.0056(10) 0.0031(10)
N12 0.0305(9) 0.0387(11) 0.0471(11) 0.0004(9) 0.0056(8) 0.0051(9)
N21 0.0444(11) 0.0304(11) 0.0549(12) -0.0024(9) 0.0028(9) 0.0033(10)
N22 0.0411(10) 0.0424(12) 0.0402(10) 0.0043(9) 0.0069(9) 0.0045(9)
C11 0.0544(17) 0.089(2) 0.0576(18) 0.0167(17) -0.0020(14) -0.0043(17)
C12 0.072(2) 0.114(3) 0.065(2) 0.0356(19) -0.0244(17) -0.019(2)
C13 0.0426(16) 0.108(3) 0.104(2) 0.057(2) -0.0141(16) -0.0028(18)
C14 0.0376(14) 0.0661(19) 0.093(2) 0.0262(17) -0.0057(15) 0.0042(14)
C15 0.0289(13) 0.085(3) 0.144(3) 0.026(2) 0.0120(17) 0.0163(16)
C16 0.0440(15) 0.075(2) 0.133(3) 0.007(2) 0.0239(18) 0.0122(17)
C17 0.0425(13) 0.0486(16) 0.092(2) -0.0069(15) 0.0257(14) 0.0062(13)
C18 0.0567(15) 0.0630(19) 0.0872(18) -0.0244(15) 0.0375(14) -0.0060(15)
C19 0.0664(17) 0.074(2) 0.0600(17) -0.0105(15) 0.0266(14) -0.0120(17)
C21 0.0623(17) 0.0463(17) 0.0637(18) -0.0107(13) 0.0005(15) 0.0091(14)
C22 0.078(2) 0.0323(15) 0.094(2) -0.0202(15) -0.0089(18) 0.0076(15)
C23 0.0702(19) 0.0298(15) 0.106(2) 0.0027(16) -0.0221(18) -0.0069(15)
C24 0.0527(15) 0.0360(15) 0.0752(18) 0.0104(14) -0.0167(14) -0.0037(13)
C25 0.0583(17) 0.0502(16) 0.103(2) 0.0367(16) -0.0217(16) -0.0186(15)
C26 0.0543(16) 0.0640(19) 0.0745(19) 0.0329(15) -0.0138(14) -0.0139(16)
C27 0.0370(13) 0.0671(19) 0.0556(15) 0.0208(14) -0.0019(11) 0.0010(13)
C28 0.0526(15) 0.091(2) 0.0454(14) 0.0152(15) 0.0082(12) -0.0050(17)
C29 0.0522(15) 0.082(2) 0.0462(14) 0.0000(15) 0.0143(12) 0.0082(16)
C110 0.0469(14) 0.0555(17) 0.0561(16) -0.0051(13) 0.0111(12) -0.0030(14)
C111 0.0329(11) 0.0325(13) 0.0732(17) 0.0005(12) 0.0124(12) 0.0022(11)
C112 0.0342(12) 0.0390(15) 0.0743(18) 0.0129(12) 0.0031(12) 0.0036(11)
C210 0.0519(14) 0.0575(17) 0.0458(14) 0.0030(13) 0.0107(12) 0.0053(14)
C211 0.0324(11) 0.0411(14) 0.0504(14) 0.0107(11) -0.0049(10) -0.0027(11)
C212 0.0356(12) 0.0376(14) 0.0574(15) 0.0088(12) -0.0088(11) -0.0005(11)

loop_
_atom_type_symbol
_atom_type_description
_atom_type_scat_dispersion_real
_atom_type_scat_dispersion_imag
_atom_type_scat_source
C C 0.0033 0.0016 'International Tables Vol C Tables 4.2.6.8 and 6.1.1.4'
H H 0.0000 0.0000 'International Tables Vol C Tables 4.2.6.8 and 6.1.1.4'
N N 0.0061 0.0033 'International Tables Vol C Tables 4.2.6.8 and 6.1.1.4'
Fe Fe 0.3463 0.8444 'International Tables Vol C Tables 4.2.6.8 and 6.1.1.4'
Se Se -0.0929 2.2259 'International Tables Vol C Tables 4.2.6.8 and 6.1.1.4'
Sn Sn -0.6537 1.4246 'International Tables Vol C Tables 4.2.6.8 and 6.1.1.4'

loop_
_geom_angle_atom_site_label_1
_geom_angle_atom_site_label_2
_geom_angle_atom_site_label_3
_geom_angle
_geom_angle_site_symmetry_1
_geom_angle_site_symmetry_3
Se1 Sn1 Se2 100.602(10) . .
Se1 Sn1 Se3 115.594(11) . 5_676
Se2 Sn1 Se3 115.456(12) . 5_676
Se1 Sn1 Se3 117.610(11) . .
Se2 Sn1 Se3 113.571(12) . .
Se3 Sn1 Se3 95.007(11) 5_676 .
Sn1 Se1 Fe1 82.718(11) . .
Sn1 Se2 Fe1 82.686(11) . .
Sn1 Se3 Sn1 84.993(11) 5_676 .
N22 Fe1 N12 153.07(8) . .
N22 Fe1 N21 75.21(8) . .
N12 Fe1 N21 86.37(8) . .
N22 Fe1 N11 85.93(8) . .
N12 Fe1 N11 73.96(8) . .
N21 Fe1 N11 88.59(8) . .
N22 Fe1 Se2 97.68(6) . .
N12 Fe1 Se2 100.08(6) . .
N21 Fe1 Se2 172.86(6) . .
N11 Fe1 Se2 90.26(6) . .
N22 Fe1 Se1 99.47(5) . .
N12 Fe1 Se1 99.31(5) . .
N21 Fe1 Se1 87.95(5) . .
N11 Fe1 Se1 172.62(6) . .
Se2 Fe1 Se1 93.968(13) . .
C11 N11 C112 118.1(2) . .
C11 N11 Fe1 127.9(2) . .
C112 N11 Fe1 113.88(17) . .
C110 N12 C111 117.5(2) . .
C110 N12 Fe1 126.35(17) . .
C111 N12 Fe1 115.96(17) . .
C21 N21 C212 117.2(2) . .
C21 N21 Fe1 128.6(2) . .
C212 N21 Fe1 114.14(17) . .
C210 N22 C211 117.7(2) . .
C210 N22 Fe1 126.44(19) . .
C211 N22 Fe1 115.86(17) . .
N11 C11 C12 122.5(3) . .
N11 C11 H11B 118.7 . .
C12 C11 H11B 118.7 . .
C13 C12 C11 119.5(3) . .
C13 C12 H12A 120.2 . .
C11 C12 H12A 120.2 . .
C12 C13 C14 119.5(3) . .
C12 C13 H13A 120.2 . .
C14 C13 H13A 120.2 . .
C13 C14 C112 117.5(3) . .
C13 C14 C15 123.8(3) . .
C112 C14 C15 118.6(3) . .
C16 C15 C14 121.7(3) . .
C16 C15 H15A 119.1 . .
C14 C15 H15A 119.1 . .
C15 C16 C17 121.1(3) . .
C15 C16 H16A 119.5 . .
C17 C16 H16A 119.5 . .
C18 C17 C111 117.9(3) . .
C18 C17 C16 123.3(3) . .
C111 C17 C16 118.8(3) . .
C19 C18 C17 119.4(3) . .
C19 C18 H18A 120.3 . .
C17 C18 H18A 120.3 . .
C18 C19 C110 118.9(3) . .
C18 C19 H19A 120.5 . .
C110 C19 H19A 120.5 . .
N21 C21 C22 123.7(3) . .
N21 C21 H21A 118.2 . .
C22 C21 H21A 118.2 . .
C23 C22 C21 117.9(3) . .
C23 C22 H22A 121.0 . .
C21 C22 H22A 121.0 . .
C22 C23 C24 121.1(3) . .
C22 C23 H23A 119.4 . .
C24 C23 H23A 119.4 . .
C23 C24 C212 117.0(3) . .
C23 C24 C25 123.6(3) . .
C212 C24 C25 119.4(3) . .
C26 C25 C24 120.5(3) . .
C26 C25 H25A 119.8 . .
C24 C25 H25A 119.8 . .
C25 C26 C27 122.1(3) . .
C25 C26 H26A 118.9 . .
C27 C26 H26A 118.9 . .
C28 C27 C211 117.1(3) . .
C28 C27 C26 124.1(3) . .
C211 C27 C26 118.9(3) . .
C29 C28 C27 120.3(3) . .
C29 C28 H28A 119.9 . .
C27 C28 H28A 119.9 . .
C28 C29 C210 118.9(3) . .
C28 C29 H29A 120.5 . .
C210 C29 H29A 120.5 . .
N12 C110 C19 123.6(3) . .
N12 C110 H11A 118.2 . .
C19 C110 H11A 118.2 . .
N12 C111 C17 122.6(3) . .
N12 C111 C112 117.2(2) . .
C17 C111 C112 120.2(2) . .
N11 C112 C14 122.8(3) . .
N11 C112 C111 117.7(2) . .
C14 C112 C111 119.5(3) . .
N22 C210 C29 123.0(3) . .
N22 C210 H21B 118.5 . .
C29 C210 H21B 118.5 . .
N22 C211 C27 123.0(3) . .
N22 C211 C212 117.1(2) . .
C27 C211 C212 119.8(3) . .
N21 C212 C24 123.1(3) . .
N21 C212 C211 117.6(2) . .
C24 C212 C211 119.3(3) . .

loop_
_geom_bond_atom_site_label_1
_geom_bond_atom_site_label_2
_geom_bond_distance
_geom_bond_site_symmetry_2
Sn1 Se1 2.4679(4) .
Sn1 Se2 2.4867(4) .
Sn1 Se3 2.5757(4) 5_676
Sn1 Se3 2.5759(4) .
Se1 Fe1 2.6149(5) .
Se2 Fe1 2.5988(5) .
Se3 Sn1 2.5757(4) 5_676
Fe1 N22 2.187(2) .
Fe1 N12 2.201(2) .
Fe1 N21 2.229(2) .
Fe1 N11 2.263(2) .
N11 C11 1.314(4) .
N11 C112 1.349(4) .
N12 C110 1.322(3) .
N12 C111 1.357(3) .
N21 C21 1.332(4) .
N21 C212 1.358(4) .
N22 C210 1.326(4) .
N22 C211 1.356(3) .
C11 C12 1.412(5) .
C11 H11B 0.9300 .
C12 C13 1.348(6) .
C12 H12A 0.9300 .
C13 C14 1.394(5) .
C13 H13A 0.9300 .
C14 C112 1.408(4) .
C14 C15 1.442(5) .
C15 C16 1.335(6) .
C15 H15A 0.9300 .
C16 C17 1.441(4) .
C16 H16A 0.9300 .
C17 C18 1.390(5) .
C17 C111 1.401(4) .
C18 C19 1.369(4) .
C18 H18A 0.9300 .
C19 C110 1.388(4) .
C19 H19A 0.9300 .
C21 C22 1.403(4) .
C21 H21A 0.9300 .
C22 C23 1.353(5) .
C22 H22A 0.9300 .
C23 C24 1.394(5) .
C23 H23A 0.9300 .
C24 C212 1.400(4) .
C24 C25 1.440(5) .
C25 C26 1.346(5) .
C25 H25A 0.9300 .
C26 C27 1.417(5) .
C26 H26A 0.9300 .
C27 C28 1.386(4) .
C27 C211 1.406(4) .
C28 C29 1.365(5) .
C28 H28A 0.9300 .
C29 C210 1.393(4) .
C29 H29A 0.9300 .
C110 H11A 0.9300 .
C111 C112 1.439(4) .
C210 H21B 0.9300 .
C211 C212 1.447(4) .
